data_4510631
loop_
_publ_author_name
'Kulikov, Vladislav'
'Meyer, Gerd'

_publ_section_title
;
 A New Strategy for the Synthetic Assembly of Inorganic--Organic
 Silver(I)-Polyoxometalate Hybrid Structures Employing Noncovalent
 Interactions between Theobromine Ligands
;
_journal_issue 7
_journal_name_full 'Crystal Growth &amp; Design'
_journal_page_first 2916
_journal_paper_doi 10.1021/cg400335y
_journal_volume 13
_journal_year 2013
_chemical_formula_moiety 'C14 H16 Ag N8 O4, Cl O4 '
_chemical_formula_sum 'C14 H16 Ag Cl N8 O8'
_chemical_formula_weight 567.67
_chemical_melting_point ?
_chemical_name_common 'Ditheobrominesilver(I) perchlorate'
_chemical_name_systematic
; 
 Ditheobrominesilver(I) perchlorate 
;
_space_group_IT_number 15
_symmetry_cell_setting monoclinic
_symmetry_space_group_name_Hall '-C 2yc'
_symmetry_space_group_name_H-M 'C 1 2/c 1'
_atom_sites_solution_hydrogens geom
_atom_sites_solution_primary direct
_atom_sites_solution_secondary difmap
_audit_creation_method SHELXL-97
_cell_angle_alpha 90.00
_cell_angle_beta 109.430(10)
_cell_angle_gamma 90.00
_cell_formula_units_Z 4
_cell_length_a 11.9140(16)
_cell_length_b 10.714(2)
_cell_length_c 16.176(2)
_cell_measurement_reflns_used 'not measured'
_cell_measurement_temperature 293(2)
_cell_measurement_theta_max 'not measured'
_cell_measurement_theta_min 'not measured'
_cell_volume 1947.2(5)
_computing_cell_refinement 'X-Area, (Stoe, 2001)'
_computing_data_collection 'X-Area, (Stoe, 2001)'
_computing_data_reduction 'X-Area, (Stoe, 2001)'
_computing_molecular_graphics 'Diamond v3.2 (Crystal Impact 2011)'
_computing_publication_material 'Diamond v3.2 (Crystal Impact 2011)'
_computing_structure_refinement 'SHELXL-97 (Sheldrick, 1997)'
_computing_structure_solution 'SHELXS-97 (Sheldrick, 1990)'
_diffrn_ambient_temperature 293(2)
_diffrn_detector_area_resol_mean 'not measured'
_diffrn_measured_fraction_theta_full 0.992
_diffrn_measured_fraction_theta_max 0.992
_diffrn_measurement_device_type 'IPDS II (Stoe & Cie)'
_diffrn_measurement_method '\w and \f scans'
_diffrn_radiation_monochromator graphite
_diffrn_radiation_source 'fine-focus sealed tube'
_diffrn_radiation_type MoK\a
_diffrn_radiation_wavelength 0.71073
_diffrn_reflns_av_R_equivalents 0.0484
_diffrn_reflns_av_sigmaI/netI 0.0378
_diffrn_reflns_limit_h_max 16
_diffrn_reflns_limit_h_min -16
_diffrn_reflns_limit_k_max 14
_diffrn_reflns_limit_k_min -14
_diffrn_reflns_limit_l_max 22
_diffrn_reflns_limit_l_min -22
_diffrn_reflns_number 18722
_diffrn_reflns_theta_full 29.67
_diffrn_reflns_theta_max 29.67
_diffrn_reflns_theta_min 2.63
_diffrn_standards_decay_% 'not measured'
_diffrn_standards_interval_count 'not measured'
_diffrn_standards_interval_time 'not measured'
_diffrn_standards_number 'not measured'
_exptl_absorpt_coefficient_mu 1.238
_exptl_absorpt_correction_T_max 0.8737
_exptl_absorpt_correction_T_min 0.7823
_exptl_absorpt_correction_type numerical
_exptl_absorpt_process_details
;
The absorption correction (X-RED; Stoe & Cie, 2001) 
was performed after optimizing the crystal shape 
using X-SHAPE (Stoe & Cie, 1999).
;
_exptl_crystal_colour colorless
_exptl_crystal_density_diffrn 1.929
_exptl_crystal_density_meas ?
_exptl_crystal_density_method 'not measured'
_exptl_crystal_description parallelepiped
_exptl_crystal_F_000 1138
_exptl_crystal_size_max 0.4
_exptl_crystal_size_mid 0.2
_exptl_crystal_size_min 0.2
_refine_diff_density_max 0.540
_refine_diff_density_min -0.932
_refine_diff_density_rms 0.088
_refine_ls_extinction_coef 0.0009(3)
_refine_ls_extinction_expression Fc^*^=kFc[1+0.001xFc^2^\l^3^/sin(2\q)]^-1/4^
_refine_ls_extinction_method SHELXL
_refine_ls_goodness_of_fit_ref 0.966
_refine_ls_hydrogen_treatment constr
_refine_ls_matrix_type full
_refine_ls_number_parameters 165
_refine_ls_number_reflns 2737
_refine_ls_number_restraints 0
_refine_ls_restrained_S_all 0.966
_refine_ls_R_factor_all 0.0753
_refine_ls_R_factor_gt 0.0381
_refine_ls_shift/su_max 0.000
_refine_ls_shift/su_mean 0.000
_refine_ls_structure_factor_coef Fsqd
_refine_ls_weighting_details 'calc w=1/[\s^2^(Fo^2^)+(0.0638P)^2^+0.0000P] where P=(Fo^2^+2Fc^2^)/3'
_refine_ls_weighting_scheme calc
_refine_ls_wR_factor_gt 0.0955
_refine_ls_wR_factor_ref 0.1094
_reflns_number_gt 1654
_reflns_number_total 2737
_reflns_threshold_expression >2sigma(I)
_cod_data_source_file cg400335y_si_001.cif
_cod_data_source_block 2
_cod_depositor_comments
;
The following automatic conversions were performed:

'_chemical_melting_point' value 'not measured' was changed to '?' -
the value is undefined or not given.

Automatic conversion script
Id: cif_fix_values 2281 2013-09-26 08:29:07Z andrius 

The following automatic conversions were performed:

'_exptl_crystal_density_meas' value 'not measured' was changed to '?'
- the value is perceived as not measured.

Automatic conversion script
Id: cif_fix_values 3008 2015-01-20 13:52:24Z robertas 
;
_cod_original_sg_symbol_H-M 'C 2/c'
_cod_original_formula_sum 'C14 H16 Ag Cl N8 O8 '
_cod_database_code 4510631

loop_
_symmetry_equiv_pos_as_xyz
'x, y, z'
'-x, y, -z+1/2'
'x+1/2, y+1/2, z'
'-x+1/2, y+1/2, -z+1/2'
'-x, -y, -z'
'x, -y, z-1/2'
'-x+1/2, -y+1/2, -z'
'x+1/2, -y+1/2, z-1/2'

loop_
_atom_site_label
_atom_site_type_symbol
_atom_site_fract_x
_atom_site_fract_y
_atom_site_fract_z
_atom_site_U_iso_or_equiv
_atom_site_adp_type
_atom_site_occupancy
_atom_site_symmetry_multiplicity
_atom_site_calc_flag
_atom_site_refinement_flags
Ag1 Ag 0.0000 0.13637(4) 0.2500 0.0579(2) Uani 1 2 d S
Cl1 Cl 0.0000 -0.26463(13) 0.2500 0.0517(3) Uani 1 2 d S
O2 O -0.3862(2) 0.4988(2) 0.09992(15) 0.0496(6) Uani 1 1 d .
O6 O -0.0004(2) 0.3213(3) 0.09491(16) 0.0539(6) Uani 1 1 d .
N3 N -0.2746(2) 0.3214(3) 0.13576(16) 0.0374(6) Uani 1 1 d .
N7 N -0.2960(2) 0.0267(3) 0.03575(17) 0.0403(6) Uani 1 1 d .
N1 N -0.4393(2) 0.3342(3) 0.00673(17) 0.0402(6) Uani 1 1 d .
H1 H -0.4959 0.3797 -0.0264 0.048 Uiso 1 1 calc R
N9 N -0.1753(2) 0.1179(3) 0.15652(17) 0.0391(6) Uani 1 1 d .
C5 C -0.3370(2) 0.1472(3) 0.0375(2) 0.0364(7) Uani 1 1 d .
C2 C -0.3682(3) 0.3904(3) 0.0829(2) 0.0388(7) Uani 1 1 d .
C6 C -0.4323(2) 0.2140(3) -0.02385(19) 0.0382(7) Uani 1 1 d .
C4 C -0.2622(2) 0.2010(3) 0.11232(19) 0.0342(6) Uani 1 1 d .
C3 C -0.1978(3) 0.3733(4) 0.2194(2) 0.0493(8) Uani 1 1 d .
H3A H -0.1380 0.3132 0.2486 0.074 Uiso 1 1 calc R
H3B H -0.2449 0.3928 0.2556 0.074 Uiso 1 1 calc R
H3C H -0.1602 0.4479 0.2086 0.074 Uiso 1 1 calc R
C8 C -0.2003(3) 0.0150(3) 0.1078(2) 0.0444(8) Uani 1 1 d .
H8 H -0.1557 -0.0579 0.1224 0.053 Uiso 1 1 calc R
C7 C -0.3449(3) -0.0695(4) -0.0310(3) 0.0526(9) Uani 1 1 d .
H7C H -0.4127 -0.0367 -0.0765 0.079 Uiso 1 1 calc R
H7B H -0.3688 -0.1404 -0.0045 0.079 Uiso 1 1 calc R
H7A H -0.2854 -0.0945 -0.0556 0.079 Uiso 1 1 calc R
O4C O -0.0666(8) -0.3545(7) 0.2741(6) 0.088(2) Uani 0.50 1 d P
O2C O 0.0338(8) -0.2426(8) 0.3408(4) 0.090(2) Uani 0.50 1 d P
O3C O 0.1240(7) -0.2923(12) 0.2851(9) 0.132(4) Uani 0.50 1 d P
O1C O -0.0162(8) -0.1462(8) 0.2852(6) 0.097(3) Uani 0.50 1 d P

loop_
_atom_site_aniso_label
_atom_site_aniso_U_11
_atom_site_aniso_U_22
_atom_site_aniso_U_33
_atom_site_aniso_U_23
_atom_site_aniso_U_13
_atom_site_aniso_U_12
Ag1 0.0381(2) 0.0595(3) 0.0570(3) 0.000 -0.00967(15) 0.000
Cl1 0.0568(7) 0.0516(7) 0.0475(7) 0.000 0.0183(5) 0.000
O2 0.0473(12) 0.0454(15) 0.0448(13) -0.0009(11) 0.0001(10) 0.0091(10)
O6 0.0467(12) 0.0621(16) 0.0383(12) -0.0044(11) -0.0056(10) -0.0003(11)
N3 0.0310(11) 0.0437(14) 0.0311(13) 0.0016(11) 0.0019(9) 0.0014(10)
N7 0.0373(12) 0.0388(14) 0.0398(14) 0.0008(11) 0.0064(10) -0.0039(10)
N1 0.0333(12) 0.0467(16) 0.0332(13) 0.0043(11) 0.0011(10) 0.0068(10)
N9 0.0324(11) 0.0434(15) 0.0339(13) 0.0062(11) 0.0010(10) -0.0002(10)
C5 0.0299(12) 0.0432(17) 0.0322(14) 0.0029(13) 0.0053(11) -0.0019(12)
C2 0.0339(13) 0.0456(19) 0.0337(15) 0.0046(13) 0.0067(11) 0.0018(12)
C6 0.0310(13) 0.0496(19) 0.0304(14) 0.0027(13) 0.0054(11) -0.0015(12)
C4 0.0320(12) 0.0385(16) 0.0300(14) 0.0040(13) 0.0075(10) -0.0010(12)
C3 0.0456(16) 0.053(2) 0.0372(16) -0.0062(16) -0.0020(13) 0.0021(16)
C8 0.0445(16) 0.0393(17) 0.0429(17) 0.0053(15) 0.0058(13) 0.0009(14)
C7 0.0519(19) 0.047(2) 0.054(2) -0.0075(17) 0.0109(16) -0.0078(16)
O4C 0.078(5) 0.078(5) 0.115(6) 0.026(5) 0.043(5) -0.018(4)
O2C 0.126(6) 0.083(5) 0.053(4) -0.005(4) 0.020(4) 0.009(4)
O3C 0.060(4) 0.149(10) 0.183(11) 0.096(9) 0.034(6) 0.025(5)
O1C 0.110(6) 0.086(5) 0.097(6) -0.051(5) 0.039(5) -0.038(5)

loop_
_atom_type_symbol
_atom_type_description
_atom_type_scat_dispersion_real
_atom_type_scat_dispersion_imag
_atom_type_scat_source
C C 0.0033 0.0016 'International Tables Vol C Tables 4.2.6.8 and 6.1.1.4'
H H 0.0000 0.0000 'International Tables Vol C Tables 4.2.6.8 and 6.1.1.4'
N N 0.0061 0.0033 'International Tables Vol C Tables 4.2.6.8 and 6.1.1.4'
O O 0.0106 0.0060 'International Tables Vol C Tables 4.2.6.8 and 6.1.1.4'
Cl Cl 0.1484 0.1585 'International Tables Vol C Tables 4.2.6.8 and 6.1.1.4'
Ag Ag -0.8971 1.1015 'International Tables Vol C Tables 4.2.6.8 and 6.1.1.4'

loop_
_geom_angle_atom_site_label_1
_geom_angle_atom_site_label_2
_geom_angle_atom_site_label_3
_geom_angle
_geom_angle_site_symmetry_1
_geom_angle_site_symmetry_3
N9 Ag1 N9 169.42(15) . 2
O4C Cl1 O4C 91.8(8) . 2
O4C Cl1 O2C 114.8(5) . 2
O4C Cl1 O2C 79.3(5) 2 2
O4C Cl1 O2C 79.3(5) . .
O4C Cl1 O2C 114.8(5) 2 .
O2C Cl1 O2C 160.7(7) 2 .
O4C Cl1 O3C 49.7(6) . 2
O4C Cl1 O3C 111.0(6) 2 2
O2C Cl1 O3C 73.8(7) 2 2
O2C Cl1 O3C 110.5(6) . 2
O4C Cl1 O3C 111.0(6) . .
O4C Cl1 O3C 49.7(6) 2 .
O2C Cl1 O3C 110.5(6) 2 .
O2C Cl1 O3C 73.8(7) . .
O3C Cl1 O3C 156.0(11) 2 .
O4C Cl1 O1C 109.8(5) . .
O4C Cl1 O1C 153.6(5) 2 .
O2C Cl1 O1C 103.7(6) 2 .
O2C Cl1 O1C 57.7(5) . .
O3C Cl1 O1C 94.8(5) 2 .
O3C Cl1 O1C 106.6(8) . .
O4C Cl1 O1C 153.6(5) . 2
O4C Cl1 O1C 109.8(5) 2 2
O2C Cl1 O1C 57.7(5) 2 2
O2C Cl1 O1C 103.7(6) . 2
O3C Cl1 O1C 106.6(8) 2 2
O3C Cl1 O1C 94.8(5) . 2
O1C Cl1 O1C 54.9(7) . 2
C4 N3 C2 118.4(3) . .
C4 N3 C3 121.4(3) . .
C2 N3 C3 119.9(3) . .
C8 N7 C5 105.9(3) . .
C8 N7 C7 126.2(3) . .
C5 N7 C7 127.9(3) . .
C2 N1 C6 129.0(3) . .
C2 N1 H1 115.5 . .
C6 N1 H1 115.5 . .
C8 N9 C4 104.3(2) . .
C8 N9 Ag1 117.9(2) . .
C4 N9 Ag1 134.2(2) . .
C4 C5 N7 106.3(2) . .
C4 C5 C6 122.5(3) . .
N7 C5 C6 131.2(3) . .
O2 C2 N3 122.4(3) . .
O2 C2 N1 120.7(3) . .
N3 C2 N1 116.8(3) . .
O6 C6 N1 121.5(3) 7_455 .
O6 C6 C5 128.3(3) 7_455 .
N1 C6 C5 110.2(3) . .
N3 C4 C5 123.0(3) . .
N3 C4 N9 126.9(3) . .
C5 C4 N9 110.1(3) . .
N3 C3 H3A 109.5 . .
N3 C3 H3B 109.5 . .
H3A C3 H3B 109.5 . .
N3 C3 H3C 109.5 . .
H3A C3 H3C 109.5 . .
H3B C3 H3C 109.5 . .
N9 C8 N7 113.3(3) . .
N9 C8 H8 123.3 . .
N7 C8 H8 123.3 . .
N7 C7 H7C 109.5 . .
N7 C7 H7B 109.5 . .
H7C C7 H7B 109.5 . .
N7 C7 H7A 109.5 . .
H7C C7 H7A 109.5 . .
H7B C7 H7A 109.5 . .
O3C O4C Cl1 67.1(6) 2 .
O3C O4C O2C 101.7(7) 2 .
Cl1 O4C O2C 50.9(4) . .
O1C O2C Cl1 62.0(4) . .
O1C O2C O3C 95.9(6) . .
Cl1 O2C O3C 53.6(5) . .
O1C O2C O4C 93.0(6) . .
Cl1 O2C O4C 49.8(3) . .
O3C O2C O4C 83.3(7) . .
O4C O3C Cl1 63.3(5) 2 .
O4C O3C O2C 108.0(7) 2 .
Cl1 O3C O2C 52.6(4) . .
O1C O1C O2C 112.3(7) 2 .
O1C O1C Cl1 62.6(4) 2 .
O2C O1C Cl1 60.3(5) . .

loop_
_geom_bond_atom_site_label_1
_geom_bond_atom_site_label_2
_geom_bond_distance
_geom_bond_site_symmetry_2
Ag1 N9 2.141(2) .
Ag1 N9 2.141(2) 2
Cl1 O4C 1.383(6) .
Cl1 O4C 1.383(6) 2
Cl1 O2C 1.407(7) 2
Cl1 O2C 1.407(7) .
Cl1 O3C 1.426(8) 2
Cl1 O3C 1.426(8) .
Cl1 O1C 1.429(7) .
Cl1 O1C 1.429(7) 2
O2 C2 1.229(4) .
O6 C6 1.222(4) 7_455
N3 C4 1.366(4) .
N3 C2 1.373(4) .
N3 C3 1.467(4) .
N7 C8 1.337(4) .
N7 C5 1.383(4) .
N7 C7 1.466(4) .
N1 C2 1.380(4) .
N1 C6 1.392(4) .
N1 H1 0.8600 .
N9 C8 1.331(5) .
N9 C4 1.372(4) .
C5 C4 1.369(4) .
C5 C6 1.427(4) .
C6 O6 1.222(4) 7_455
C3 H3A 0.9600 .
C3 H3B 0.9600 .
C3 H3C 0.9600 .
C8 H8 0.9300 .
C7 H7C 0.9600 .
C7 H7B 0.9600 .
C7 H7A 0.9600 .
O4C O3C 1.181(15) 2
O4C O2C 1.781(11) .
O2C O1C 1.368(11) .
O2C O3C 1.700(15) .
O3C O4C 1.181(15) 2
O1C O1C 1.317(16) 2
